data_8100830
loop_
_publ_author_name
'Rahmani, Hossein'
'Taeb, Abbas'
'Tadjarodi, Azadeh'
'Pirelahi, Hooshang'

_publ_section_title
;
Crystal structure of 4-ethyl-3,5-dimethyl-2,4,6-triphenyl-4H-thiopyran, 
C~27~H~26~S and of 4-tert-butyl-3,5-dimethyl-2,4,6-triphenyl-4H-thiopyran, 
C~29~H~30~S
;
_journal_issue 1
_journal_name_full 'Zeitschrift f\"ur Kristallographie - New Crystal Structures'
_journal_page_first 47
_journal_page_last 50
_journal_volume 216
_journal_year 2001
_chemical_formula_iupac 'C27 H26 S'
_chemical_formula_sum 'C27 H26 S'
_chemical_formula_weight 382.572
_chemical_melting_point 412.5(5)
_symmetry_cell_setting orthorhombic
_symmetry_Int_Tables_number 61
_symmetry_space_group_name_H-M 'P b c a'
_cell_angle_alpha 90.0000
_cell_angle_beta 90.0000
_cell_angle_gamma 90.0000
_cell_formula_units_Z 8
_cell_length_a 11.9080(9)
_cell_length_b 11.9649(9)
_cell_length_c 30.1603(2)
_cell_measurement_temperature 295
_cell_volume 4296.6(6)
_diffrn_ambient_temperature 295
_exptl_crystal_density_diffrn 1.1826
_cod_depositor_comments
;
The following automatic conversions were performed:
'_geom_bond_publ_flag' value 'Y' changed to 'y' according to
'/home/saulius/struct/CIF-dictionaries/cif_core.dic' dictionary named
'cif_core.dic' version 2.4.1 from 2010-06-29 (6 times).

Automatic conversion script
Id: cif_fix_enum 1527 2010-12-29 10:47:43Z saulius 

The following automatic conversions were performed:

'_chemical_melting_point' value '412-413' was changed to '412.5(5)' -
the average value was taken and precision was estimated.

Automatic conversion script
Id: cif_fix_values 1646 2011-03-28 12:23:43Z adriana 
;
_cod_database_code 8100830

loop_
_atom_site_label
_atom_site_fract_x
_atom_site_fract_y
_atom_site_fract_z
_atom_site_U_iso_or_equiv
_atom_site_adp_type
_atom_site_occupancy
_atom_site_type_symbol
S 0.9018(1) 0.2244(1) 0.0983(4) 0.2477(3) Uani 1 S
C1 1.0015(3) 0.2889(4) 0.0639(1) 0.2195(1) Uani 1 C
C5 0.9094(3) 0.3052(4) 0.1464(1) 0.2195(1) Uani 1 C
C11 1.0156(3) 0.2226(4) 0.0221(1) 0.2223(1) Uani 1 C
C51 0.8288(3) 0.2623(4) 0.1802(1) 0.2223(1) Uani 1 C
C36 1.2169(4) 0.3627(4) 0.1556(2) 0.2441(1) Uani 1 C
C4 0.9751(3) 0.3937(4) 0.1522(1) 0.2223(1) Uani 1 C
C53 0.7794(4) 0.1354(4) 0.2385(2) 0.2781(1) Uani 1 C
C21 1.1331(4) 0.4303(4) 0.0400(2) 0.2781(1) Uani 1 C
C31 1.1701(3) 0.4549(3) 0.1352(1) 0.2136(1) Uani 1 C
C52 0.8542(4) 0.1739(4) 0.2073(2) 0.2641(1) Uani 1 C
C2 1.0575(3) 0.3821(4) 0.0734(1) 0.2195(1) Uani 1 C
C34 1.3920(4) 0.4527(4) 0.1649(2) 0.2641(1) Uani 1 C
C3 1.0500(3) 0.4478(4) 0.1170(1) 0.2223(1) Uani 1 C
C41 0.9772(5) 0.4503(4) 0.1962(2) 0.2892(1) Uani 1 C
C56 0.7263(4) 0.3080(4) 0.1857(2) 0.2892(1) Uani 1 C
C54 0.6794(4) 0.1836(4) 0.2430(2) 0.2711(1) Uani 1 C
C311 1.0009(4) 0.5662(4) 0.1065(2) 0.2567(1) Uani 1 C
C16 1.1094(4) 0.1579(4) 0.0150(2) 0.2712(1) Uani 1 C
C33 1.3492(4) 0.5459(4) 0.1452(2) 0.2492(1) Uani 1 C
C15 1.1219(4) 0.0966(5) -0.0227(2) 0.2914(1) Uani 1 C
C55 0.6511(4) 0.2690(5) 0.2169(2) 0.2979(1) Uani 1 C
C12 0.9344(4) 0.2220(4) -0.0099(2) 0.2616(1) Uani 1 C
C32 1.2399(4) 0.5472(4) 0.1310(1) 0.2388(1) Uani 1 C
C14 1.0430(5) 0.0988(4) -0.0547(2) 0.2826(1) Uani 1 C
C35 1.3257(4) 0.3616(4) 0.1703(2) 0.2641(1) Uani 1 C
C13 0.9494(4) 0.1602(4) -0.0484(2) 0.2848(1) Uani 1 C
C312 0.8807(4) 0.5651(5) 0.0931(2) 0.2957(1) Uani 1 C
H36 1.1730 0.3020 0.1580 0.2252 Uiso 1 H
H33 1.4020 0.6050 0.1390 0.2252 Uiso 1 H
H32 1.2120 0.6080 0.1170 0.2252 Uiso 1 H
H412 1.0130 0.5050 0.2000 0.2252 Uiso 1 H
H11 0.8740 0.2590 -0.0050 0.2252 Uiso 1 H
H14 1.0470 0.0520 -0.0800 0.2252 Uiso 1 H
H211 1.2080 0.4520 0.0460 0.2252 Uiso 1 H
H12 0.8950 0.1640 -0.0670 0.2252 Uiso 1 H
H55 0.5810 0.3050 0.2180 0.2252 Uiso 1 H
H52 0.9180 0.1430 0.2030 0.2252 Uiso 1 H
H56 0.7030 0.3610 0.1670 0.2252 Uiso 1 H
H35 1.3510 0.2960 0.1850 0.2252 Uiso 1 H
H15 1.1900 0.0570 -0.0280 0.2252 Uiso 1 H
H4 1.0090 0.6040 0.1280 0.2252 Uiso 1 H
H2 0.8590 0.6290 0.0830 0.2252 Uiso 1 H
H3 0.8690 0.5180 0.0690 0.2252 Uiso 1 H
H341 1.4650 0.4480 0.1720 0.2252 Uiso 1 H
H411 0.9450 0.4260 0.2130 0.2252 Uiso 1 H
H161 1.1610 0.1500 0.0390 0.2252 Uiso 1 H
H54 0.6240 0.1590 0.2650 0.2252 Uiso 1 H
H53 0.8020 0.0750 0.2570 0.2252 Uiso 1 H
H212 1.1470 0.3970 0.0180 0.2252 Uiso 1 H
H1 0.8320 0.5390 0.1140 0.2252 Uiso 1 H
H213 1.1040 0.4950 0.0290 0.2252 Uiso 1 H
H5 1.0540 0.5990 0.0810 0.2252 Uiso 1 H
H413 0.9190 0.5230 0.1900 0.2252 Uiso 1 H

loop_
_atom_site_aniso_label
_atom_site_aniso_U_11
_atom_site_aniso_U_22
_atom_site_aniso_U_33
_atom_site_aniso_U_23
_atom_site_aniso_U_13
_atom_site_aniso_U_12
_atom_site_aniso_type_symbol
S 0.058(7) 0.063(8) 0.062(7) -0.011(7) 0.008(7) -0.014(7) S
C1 0.039(2) 0.054(3) 0.050(2) 0.000(2) -0.000(2) -0.001(2) C
C5 0.042(2) 0.055(3) 0.050(3) -0.005(2) 0.001(2) 0.002(2) C
C11 0.048(2) 0.051(3) 0.048(2) -0.007(2) -0.002(2) -0.004(2) C
C51 0.039(2) 0.054(3) 0.054(3) -0.003(2) -0.001(2) 0.003(2) C
C36 0.052(3) 0.049(3) 0.079(3) 0.003(3) -0.005(3) -0.010(3) C
C4 0.048(3) 0.052(3) 0.047(3) -0.012(2) 0.002(2) 0.006(2) C
C53 0.077(4) 0.084(4) 0.072(3) 0.022(3) -0.002(3) 0.001(3) C
C21 0.077(3) 0.086(4) 0.070(3) -0.010(3) 0.009(3) -0.018(3) C
C31 0.051(3) 0.042(2) 0.042(2) -0.005(2) 0.006(2) -0.003(2) C
C52 0.042(3) 0.091(4) 0.077(3) 0.008(3) 0.008(3) 0.009(3) C
C2 0.047(4) 0.054(3) 0.045(2) -0.000(2) 0.007(2) -0.008(2) C
C34 0.046(3) 0.089(4) 0.074(3) -0.014(3) -0.006(3) 0.000(3) C
C3 0.045(3) 0.048(3) 0.054(3) -0.002(2) -0.001(2) -0.001(2) C
C41 0.096(4) 0.070(3) 0.085(3) -0.016(3) 0.025(3) -0.026(3) C
C56 0.067(3) 0.090(4) 0.093(3) 0.036(3) 0.021(3) 0.026(3) C
C54 0.061(3) 0.094(4) 0.065(3) 0.005(3) 0.012(3) -0.011(3) C
C311 0.064(3) 0.063(3) 0.070(3) -0.004(3) -0.008(3) 0.006(3) C
C16 0.065(3) 0.099(4) 0.055(3) -0.013(3) -0.006(3) 0.018(3) C
C33 0.053(3) 0.063(3) 0.071(3) -0.009(3) 0.005(3) -0.018(3) C
C15 0.077(3) 0.102(4) 0.076(3) -0.029(3) 0.010(3) 0.025(3) C
C55 0.051(3) 0.108(4) 0.107(4) 0.019(4) 0.024(3) 0.025(3) C
C12 0.064(3) 0.067(3) 0.074(3) -0.012(3) -0.010(3) 0.006(3) C
C32 0.067(3) 0.047(3) 0.068(3) 0.004(2) -0.005(3) -0.004(3) C
C14 0.102(4) 0.076(3) 0.062(3) -0.025(3) 0.014(3) -0.007(3) C
C35 0.066(2) 0.056(3) 0.087(3) 0.011(3) -0.011(3) 0.001(3) C
C13 0.093(4) 0.087(4) 0.065(3) -0.020(3) -0.025(3) -0.011(3) C
C312 0.075(3) 0.087(4) 0.101(4) 0.011(3) -0.007(3) 0.019(3) C

loop_
_geom_bond_atom_site_label_1
_geom_bond_atom_site_label_2
_geom_bond_site_symmetry_1
_geom_bond_site_symmetry_2
_geom_bond_distance
_geom_bond_publ_flag
S C1 . . 1.754(4) y
S C5 . . 1.749(4) y
C1 C11 . . 1.496(5) ?
C1 C2 . . 1.329(6) y
C5 C51 . . 1.493(5) ?
C5 C4 . . 1.324(6) y
C11 C16 . . 1.377(6) ?
C11 C12 . . 1.368(6) ?
C51 C52 . . 1.368(6) ?
C51 C56 . . 1.350(6) ?
C36 C31 . . 1.379(6) ?
C36 C35 . . 1.369(6) ?
C36 H36 . . 0.896(4) ?
C4 C3 . . 1.533(6) y
C4 C41 . . 1.493(6) ?
C53 C52 . . 1.378(6) ?
C53 C54 . . 1.333(7) ?
C53 H53 . . 0.941(5) ?
C21 C2 . . 1.471(6) ?
C21 H211 . . 0.946(5) ?
c21 H212 . . 0.794(5) ?
C21 H213 . . 0.916(5) ?
C31 C3 . . 1.534(5) ?
C31 C32 . . 1.387(6) ?
C52 H52 . . 0.854(4) ?
C2 C3 . . 1.535(6) y
C34 C33 . . 1.366(6) ?
C34 C35 . . 1.353(6) ?
C34 H341 . . 0.897(4) ?
C3 C311 . . 1.567(6) ?
C41 H412 . . 0.782(5) ?
C41 H411 . . 0.704(5) ?
C41 H413 . . 1.113(5) ?
C56 C55 . . 1.382(7) ?
C56 H56 . . 0.891(5) ?
C54 C55 . . 1.334(7) ?
C54 H54 . . 0.978(4) ?
C311 C312 . . 1.490(7) ?
C311 H4 . . 0.809(4) ?
C311 H5 . . 1.064(4) ?
C16 C15 . . 1.358(7) ?
C16 H161 . . 0.955(4) ?
C33 C32 . . 1.370(6) ?
C33 H33 . . 0.969(4) ?
C15 C14 . . 1.348(7) ?
C15 H15 . . 0.958(5) ?
C55 H55 . . 0.941(5) ?
C12 C13 . . 1.385(6) ?
C12 H11 . . 0.853(4) ?
C32 H32 . . 0.907(4) ?
C14 C13 . . 1.351(7) ?
C14 H14 . . 0.957(5) ?
C35 H35 . . 0.949(5) ?
C13 H12 . . 0.851(5) ?
C312 H2 . . 0.866(5) ?
C312 H3 . . 0.922(5) ?
C312 H1 . . 0.910(5) ?
